data_2223009
loop_
_publ_author_name
'Eltayeb, Naser Eltaher'
'Teoh, Siang Guan'
'Yeap, Chin Sing'
'Fun, Hoong-Kun'
'Adnan, Rohana'

_publ_section_title
2-((<i>E</i>)-{2-[(<i>E</i>)-2,3-Dihydroxybenzylideneamino]-5-methylphenyl}iminiomethyl)-6-hydroxyphenolate
_journal_coeditor_code CI2856
_journal_issue 9
_journal_name_full 'Acta Crystallographica Section E'
_journal_page_first o2065
_journal_page_last o2066
_journal_paper_doi 10.1107/S1600536809029833
_journal_volume 65
_journal_year 2009
_chemical_formula_iupac 'C21 H18 N2 O4'
_chemical_formula_moiety 'C21 H18 N2 O4'
_chemical_formula_sum 'C21 H18 N2 O4'
_chemical_formula_weight 362.37
_chemical_name_systematic
;
2-((<i>E</i>)-{2-[(<i>E</i>)-2,3-Dihydroxybenzylideneamino]-5-
methylphenyl}iminiomethyl)-6-hydroxyphenolate
;
_space_group_IT_number 14
_symmetry_cell_setting monoclinic
_symmetry_space_group_name_Hall '-P 2ybc'
_symmetry_space_group_name_H-M 'P 1 21/c 1'
_atom_sites_solution_hydrogens geom
_atom_sites_solution_primary direct
_atom_sites_solution_secondary difmap
_audit_creation_method SHELXL-97
_cell_angle_alpha 90.00
_cell_angle_beta 99.9820(10)
_cell_angle_gamma 90.00
_cell_formula_units_Z 16
_cell_length_a 17.0634(2)
_cell_length_b 21.3455(2)
_cell_length_c 20.0291(2)
_cell_measurement_reflns_used 9276
_cell_measurement_temperature 100
_cell_measurement_theta_max 29.57
_cell_measurement_theta_min 2.21
_cell_volume 7184.70(13)
_computing_cell_refinement 'SAINT (Bruker, 2005)'
_computing_data_collection 'APEX2 (Bruker, 2005)'
_computing_data_reduction 'SAINT (Bruker, 2005)'
_computing_molecular_graphics 'SHELXTL (Sheldrick, 2008)'
_computing_publication_material 'SHELXTL (Sheldrick, 2008) and PLATON (Spek, 2009)'
_computing_structure_refinement 'SHELXTL (Sheldrick, 2008)'
_computing_structure_solution 'SHELXTL (Sheldrick, 2008)'
_diffrn_ambient_temperature 100
_diffrn_measured_fraction_theta_full 0.999
_diffrn_measured_fraction_theta_max 0.999
_diffrn_measurement_device_type
;
Bruker SMART APEXII CCD area-detector
;
_diffrn_measurement_method '\f and \w'
_diffrn_radiation_monochromator graphite
_diffrn_radiation_source 'fine-focus sealed tube'
_diffrn_radiation_type MoK\a
_diffrn_radiation_wavelength 0.71073
_diffrn_reflns_av_R_equivalents 0.0688
_diffrn_reflns_av_sigmaI/netI 0.0557
_diffrn_reflns_limit_h_max 20
_diffrn_reflns_limit_h_min -20
_diffrn_reflns_limit_k_max 25
_diffrn_reflns_limit_k_min -25
_diffrn_reflns_limit_l_max 23
_diffrn_reflns_limit_l_min -23
_diffrn_reflns_number 67041
_diffrn_reflns_theta_full 25.00
_diffrn_reflns_theta_max 25.00
_diffrn_reflns_theta_min 2.06
_diffrn_standards_number 0
_exptl_absorpt_coefficient_mu 0.094
_exptl_absorpt_correction_T_max 0.9844
_exptl_absorpt_correction_T_min 0.920
_exptl_absorpt_correction_type multi-scan
_exptl_absorpt_process_details '(<i>SADABS</i>; Bruker, 2005)'
_exptl_crystal_colour red
_exptl_crystal_density_diffrn 1.340
_exptl_crystal_density_method 'not measured'
_exptl_crystal_description Block
_exptl_crystal_F_000 3040
_exptl_crystal_size_max 0.29
_exptl_crystal_size_mid 0.19
_exptl_crystal_size_min 0.17
_refine_diff_density_max 0.241
_refine_diff_density_min -0.219
_refine_ls_extinction_method none
_refine_ls_goodness_of_fit_ref 1.026
_refine_ls_hydrogen_treatment mixed
_refine_ls_matrix_type full
_refine_ls_number_parameters 1075
_refine_ls_number_reflns 12647
_refine_ls_number_restraints 0
_refine_ls_restrained_S_all 1.026
_refine_ls_R_factor_all 0.0904
_refine_ls_R_factor_gt 0.0480
_refine_ls_shift/su_max 0.001
_refine_ls_shift/su_max_lt 0.001
_refine_ls_shift/su_mean 0.000
_refine_ls_structure_factor_coef Fsqd
_refine_ls_weighting_details 'calc w=1/[\s^2^(Fo^2^)+(0.0429P)^2^+2.6321P] where P=(Fo^2^+2Fc^2^)/3'
_refine_ls_weighting_scheme calc
_refine_ls_wR_factor_gt 0.0977
_refine_ls_wR_factor_ref 0.1146
_reflns_number_gt 8172
_reflns_number_total 12647
_reflns_threshold_expression I>2\s(I)
_cod_data_source_file ci2856.cif
_cod_data_source_block I
_cod_depositor_comments
;
The following automatic conversions were performed:
'_symmetry_cell_setting' value 'Monoclinic' changed to 'monoclinic'
according to '/home/saulius/struct/CIF-dictionaries/cif_core.dic'
dictionary named 'cif_core.dic' version 2.4.1 from 2010-06-29.

Automatic conversion script
Id: cif_fix_enum 1527 2010-12-29 10:47:43Z saulius 

The following automatic conversions were performed:

'_symmetry_cell_setting' value 'Monoclinic' changed to 'monoclinic'
according to /home/saulius/struct/CIF-dictionaries/cif_core.dic
dictionary named 'cif_core.dic' version 2.4.1 from 2010-06-29.

Automatic conversion script
Id: cif_fix_values 1715 2011-07-08 13:25:40Z adriana 
;
_cod_original_sg_symbol_H-M 'P 21/c'
_cod_database_code 2223009
_cod_database_fobs_code 2223009

loop_
_symmetry_equiv_pos_as_xyz
'x, y, z'
'-x, y+1/2, -z+1/2'
'-x, -y, -z'
'x, -y-1/2, z-1/2'

loop_
_atom_site_type_symbol
_atom_site_label
_atom_site_fract_x
_atom_site_fract_y
_atom_site_fract_z
_atom_site_U_iso_or_equiv
_atom_site_adp_type
_atom_site_calc_flag
_atom_site_refinement_flags
_atom_site_occupancy
_atom_site_disorder_assembly
_atom_site_disorder_group
O O1A 1.19315(10) 0.46141(9) 0.86061(9) 0.0364(5) Uani d . 1 . .
O O2A 1.03690(10) 0.47712(8) 0.86453(9) 0.0331(4) Uani d . 1 . .
O O3A 0.91941(9) 0.51191(9) 0.75558(9) 0.0397(5) Uani d . 1 . .
O O4A 0.97187(13) 0.53499(12) 0.63763(11) 0.0620(7) Uani d . 1 . .
N N1A 0.91419(11) 0.45158(9) 0.92792(10) 0.0303(5) Uani d . 1 . .
N N2A 0.80118(13) 0.48196(10) 0.81813(12) 0.0327(5) Uani d . 1 . .
C C1A 1.08033(13) 0.44352(11) 0.91497(12) 0.0259(5) Uani d . 1 . .
C C2A 1.16102(13) 0.43568(12) 0.91227(12) 0.0286(6) Uani d . 1 . .
C C3A 1.20934(14) 0.40307(12) 0.96296(12) 0.0348(6) Uani d . 1 . .
H H3AA 1.2630 0.3980 0.9610 0.042 Uiso calc R 1 . .
C C4A 1.17861(15) 0.37790(14) 1.01666(13) 0.0420(7) Uani d . 1 . .
H H4AA 1.2116 0.3561 1.0506 0.050 Uiso calc R 1 . .
C C5A 1.09910(14) 0.38517(13) 1.01976(13) 0.0391(7) Uani d . 1 . .
H H5AA 1.0787 0.3685 1.0561 0.047 Uiso calc R 1 . .
C C6A 1.04886(13) 0.41752(11) 0.96865(12) 0.0292(6) Uani d . 1 . .
C C7A 0.96505(14) 0.42262(12) 0.97218(13) 0.0325(6) Uani d . 1 . .
H H7AA 0.9469 0.4039 1.0086 0.039 Uiso calc R 1 . .
C C8A 0.83324(14) 0.45305(11) 0.93647(14) 0.0319(6) Uani d . 1 . .
C C9A 0.80711(15) 0.44014(12) 0.99758(14) 0.0368(6) Uani d . 1 A .
H H9AA 0.8443 0.4312 1.0361 0.044 Uiso calc R 1 . .
C C10A 0.72750(15) 0.44047(12) 1.00179(15) 0.0375(7) Uani d . 1 . .
H H10A 0.7117 0.4310 1.0428 0.045 Uiso calc PR 0.819(5) A 1
C C11A 0.67088(15) 0.45459(11) 0.94612(15) 0.0374(7) Uani d . 1 A .
H H11A 0.6171 0.4545 0.9492 0.045 Uiso calc PR 0.181(5) A 2
C C12A 0.69529(14) 0.46899(11) 0.88544(15) 0.0373(7) Uani d . 1 . .
H H12A 0.6576 0.4795 0.8478 0.045 Uiso calc R 1 A .
C C13A 0.77596(14) 0.46789(11) 0.88016(14) 0.0330(6) Uani d . 1 A .
C C14A 0.75666(14) 0.48370(11) 0.75795(14) 0.0338(6) Uani d . 1 . .
H H14A 0.7029 0.4742 0.7545 0.041 Uiso calc R 1 . .
C C15A 0.78507(14) 0.49897(11) 0.69828(13) 0.0323(6) Uani d . 1 . .
C C16A 0.73153(16) 0.50164(12) 0.63598(15) 0.0416(7) Uani d . 1 . .
H H16A 0.6778 0.4934 0.6351 0.050 Uiso calc R 1 . .
C C17A 0.75728(16) 0.51593(13) 0.57788(15) 0.0457(7) Uani d . 1 . .
H H17A 0.7211 0.5182 0.5375 0.055 Uiso calc R 1 . .
C C18A 0.83918(17) 0.52746(13) 0.57792(14) 0.0458(7) Uani d . 1 . .
H H18A 0.8566 0.5369 0.5376 0.055 Uiso calc R 1 . .
C C19A 0.89239(16) 0.52477(13) 0.63700(14) 0.0418(7) Uani d . 1 . .
C C20A 0.86793(15) 0.51179(12) 0.70029(13) 0.0351(6) Uani d . 1 . .
C C21A 0.58355(16) 0.45353(14) 0.95249(15) 0.0316(9) Uani d P 0.819(5) A 1
H H21A 0.5788 0.4550 0.9995 0.047 Uiso calc PR 0.819(5) A 1
H H21B 0.5594 0.4158 0.9325 0.047 Uiso calc PR 0.819(5) A 1
H H21C 0.5572 0.4892 0.9295 0.047 Uiso calc PR 0.819(5) A 1
C C21E 0.6917(9) 0.4348(8) 1.0509(7) 0.045(5) Uani d P 0.181(5) A 2
H H21M 0.7200 0.4571 1.0892 0.067 Uiso calc PR 0.181(5) A 2
H H21N 0.6886 0.3913 1.0622 0.067 Uiso calc PR 0.181(5) A 2
H H21O 0.6389 0.4516 1.0390 0.067 Uiso calc PR 0.181(5) A 2
O O1B -0.02790(9) 0.62281(9) 0.82457(9) 0.0343(4) Uani d . 1 . .
O O2B 0.08476(9) 0.58736(8) 0.75073(8) 0.0323(4) Uani d . 1 . .
O O3B 0.11961(9) 0.45970(8) 0.72811(8) 0.0287(4) Uani d . 1 . .
O O4B 0.00762(10) 0.37802(10) 0.75534(9) 0.0380(5) Uani d . 1 . .
N N1B 0.23622(11) 0.59434(9) 0.73336(9) 0.0262(5) Uani d . 1 . .
N N2B 0.24301(11) 0.48183(9) 0.67198(10) 0.0253(5) Uani d . 1 . .
C C1B 0.10696(13) 0.62649(11) 0.80378(11) 0.0255(5) Uani d . 1 . .
C C2B 0.04828(13) 0.64443(11) 0.84062(12) 0.0269(6) Uani d . 1 . .
C C3B 0.06718(14) 0.68648(11) 0.89352(12) 0.0285(6) Uani d . 1 . .
H H3BA 0.0278 0.6996 0.9172 0.034 Uiso calc R 1 . .
C C4B 0.14418(14) 0.70940(11) 0.91184(12) 0.0287(6) Uani d . 1 . .
H H4BA 0.1560 0.7376 0.9476 0.034 Uiso calc R 1 . .
C C5B 0.20283(14) 0.69050(11) 0.87721(11) 0.0278(6) Uani d . 1 . .
H H5BA 0.2545 0.7054 0.8901 0.033 Uiso calc R 1 . .
C C6B 0.18514(13) 0.64872(11) 0.82217(11) 0.0251(5) Uani d . 1 . .
C C7B 0.24725(13) 0.63130(11) 0.78509(12) 0.0272(6) Uani d . 1 . .
H H7BA 0.2979 0.6476 0.7993 0.033 Uiso calc R 1 . .
C C8B 0.30034(13) 0.58367(11) 0.69796(11) 0.0254(5) Uani d . 1 . .
C C9B 0.35955(13) 0.62756(12) 0.69341(11) 0.0294(6) Uani d . 1 B .
H H9BA 0.3582 0.6664 0.7142 0.035 Uiso calc R 1 . .
C C10B 0.42014(14) 0.61392(13) 0.65826(12) 0.0322(6) Uani d . 1 . .
H H10B 0.4600 0.6434 0.6568 0.039 Uiso calc PR 0.912(5) B 1
C C11B 0.42286(13) 0.55688(13) 0.62487(12) 0.0326(6) Uani d . 1 B .
H H11B 0.4636 0.5483 0.6009 0.039 Uiso calc PR 0.088(5) B 2
C C12B 0.36306(13) 0.51301(12) 0.62826(12) 0.0298(6) Uani d . 1 . .
H H12B 0.3636 0.4748 0.6059 0.036 Uiso calc R 1 B .
C C13B 0.30267(13) 0.52601(12) 0.66482(11) 0.0265(6) Uani d . 1 B .
C C14B 0.23733(13) 0.42342(12) 0.65070(12) 0.0278(6) Uani d . 1 . .
H H14B 0.2745 0.4085 0.6257 0.033 Uiso calc R 1 . .
C C15B 0.17722(13) 0.38248(11) 0.66421(12) 0.0266(6) Uani d . 1 . .
C C16B 0.17535(14) 0.31955(12) 0.64055(13) 0.0355(6) Uani d . 1 . .
H H16B 0.2126 0.3062 0.6148 0.043 Uiso calc R 1 . .
C C17B 0.11951(15) 0.27888(13) 0.65529(13) 0.0392(7) Uani d . 1 . .
H H17B 0.1188 0.2377 0.6399 0.047 Uiso calc R 1 . .
C C18B 0.06269(14) 0.29908(13) 0.69389(13) 0.0361(6) Uani d . 1 . .
H H18B 0.0244 0.2711 0.7035 0.043 Uiso calc R 1 . .
C C19B 0.06291(13) 0.35899(12) 0.71741(12) 0.0298(6) Uani d . 1 . .
C C20B 0.12030(13) 0.40368(12) 0.70386(12) 0.0270(6) Uani d . 1 . .
C C21B 0.48833(16) 0.54276(13) 0.58557(15) 0.0375(9) Uani d P 0.912(5) B 1
H H21D 0.5302 0.5730 0.5967 0.056 Uiso calc PR 0.912(5) B 1
H H21E 0.4676 0.5447 0.5379 0.056 Uiso calc PR 0.912(5) B 1
H H21F 0.5090 0.5016 0.5970 0.056 Uiso calc PR 0.912(5) B 1
C C21F 0.5082(15) 0.6287(13) 0.6610(14) 0.033(8) Uiso d P 0.088(5) B 2
H H21S 0.5161 0.6732 0.6643 0.049 Uiso calc PR 0.088(5) B 2
H H21T 0.5248 0.6136 0.6205 0.049 Uiso calc PR 0.088(5) B 2
H H21U 0.5389 0.6087 0.6998 0.049 Uiso calc PR 0.088(5) B 2
O O1C 0.61613(10) 0.65594(9) 0.39257(10) 0.0369(5) Uani d . 1 . .
O O2C 0.46109(10) 0.63085(8) 0.39791(8) 0.0291(4) Uani d . 1 . .
O O3C 0.34742(9) 0.67350(8) 0.28067(8) 0.0296(4) Uani d . 1 . .
O O4C 0.40206(10) 0.69348(9) 0.16221(10) 0.0411(5) Uani d . 1 . .
N N1C 0.33732(11) 0.65233(9) 0.45702(9) 0.0263(5) Uani d . 1 . .
N N2C 0.22571(12) 0.65583(9) 0.34223(10) 0.0251(5) Uani d . 1 . .
C C1C 0.50298(13) 0.66524(11) 0.44890(11) 0.0255(5) Uani d . 1 . .
C C2C 0.58275(14) 0.67692(11) 0.44600(12) 0.0288(6) Uani d . 1 . .
C C3C 0.62882(14) 0.70965(13) 0.49781(13) 0.0369(6) Uani d . 1 . .
H H3CA 0.6825 0.7163 0.4967 0.044 Uiso calc R 1 . .
C C4C 0.59594(15) 0.73281(13) 0.55160(13) 0.0397(7) Uani d . 1 . .
H H4CA 0.6278 0.7544 0.5865 0.048 Uiso calc R 1 . .
C C5C 0.51658(14) 0.72393(12) 0.55351(12) 0.0323(6) Uani d . 1 . .
H H5CA 0.4946 0.7406 0.5890 0.039 Uiso calc R 1 . .
C C6C 0.46872(13) 0.68982(11) 0.50200(11) 0.0263(5) Uani d . 1 . .
C C7C 0.38493(14) 0.68150(11) 0.50396(12) 0.0269(6) Uani d . 1 . .
H H7CA 0.3646 0.6978 0.5405 0.032 Uiso calc R 1 . .
C C8C 0.25654(13) 0.64372(11) 0.46340(12) 0.0265(6) Uani d . 1 . .
C C9C 0.23143(15) 0.63346(12) 0.52487(13) 0.0348(6) Uani d . 1 C .
H H9CA 0.2686 0.6342 0.5648 0.042 Uiso calc R 1 . .
C C10C 0.15256(16) 0.62218(13) 0.52787(14) 0.0414(7) Uani d . 1 . .
H H10C 0.1370 0.6163 0.5697 0.050 Uiso calc PR 0.734(5) C 1
C C11C 0.09631(15) 0.61948(13) 0.46909(14) 0.0391(7) Uani d . 1 C .
H H11C 0.0433 0.6110 0.4711 0.047 Uiso calc PR 0.266(5) C 2
C C12C 0.12025(14) 0.62955(12) 0.40712(13) 0.0335(6) Uani d . 1 . .
H H12C 0.0830 0.6278 0.3674 0.040 Uiso calc R 1 C .
C C13C 0.19956(14) 0.64221(11) 0.40397(12) 0.0265(6) Uani d . 1 C .
C C14C 0.18110(14) 0.66724(11) 0.28360(12) 0.0280(6) Uani d . 1 . .
H H14C 0.1261 0.6664 0.2809 0.034 Uiso calc R 1 . .
C C15C 0.21183(13) 0.68077(11) 0.22438(12) 0.0266(6) Uani d . 1 . .
C C16C 0.15820(15) 0.69103(12) 0.16293(13) 0.0372(7) Uani d . 1 . .
H H16C 0.1036 0.6905 0.1626 0.045 Uiso calc R 1 . .
C C17C 0.18628(16) 0.70164(13) 0.10459(13) 0.0399(7) Uani d . 1 . .
H H17C 0.1509 0.7086 0.0644 0.048 Uiso calc R 1 . .
C C18C 0.26869(15) 0.70220(12) 0.10455(13) 0.0346(6) Uani d . 1 . .
H H18C 0.2871 0.7088 0.0641 0.041 Uiso calc R 1 . .
C C19C 0.32201(14) 0.69329(11) 0.16285(12) 0.0297(6) Uani d . 1 . .
C C20C 0.29569(14) 0.68228(11) 0.22574(12) 0.0262(5) Uani d . 1 . .
C C21C 0.01231(19) 0.6010(2) 0.47405(18) 0.0451(12) Uani d P 0.734(5) C 1
H H21G 0.0080 0.5950 0.5208 0.068 Uiso calc PR 0.734(5) C 1
H H21H -0.0010 0.5627 0.4495 0.068 Uiso calc PR 0.734(5) C 1
H H21I -0.0236 0.6335 0.4550 0.068 Uiso calc PR 0.734(5) C 1
C C21G 0.1144(6) 0.6217(6) 0.5868(5) 0.047(3) Uani d P 0.266(5) C 2
H H21P 0.1433 0.6483 0.6212 0.070 Uiso calc PR 0.266(5) C 2
H H21Q 0.1137 0.5798 0.6039 0.070 Uiso calc PR 0.266(5) C 2
H H21R 0.0608 0.6368 0.5746 0.070 Uiso calc PR 0.266(5) C 2
O O1D 0.39194(9) 0.77129(8) 0.36623(10) 0.0343(4) Uani d . 1 . .
O O2D 0.49820(10) 0.76787(8) 0.28054(9) 0.0335(4) Uani d . 1 . .
O O3D 0.54298(9) 0.64355(8) 0.26057(8) 0.0321(4) Uani d . 1 . .
O O4D 0.43246(10) 0.55434(9) 0.27391(9) 0.0377(5) Uani d . 1 . .
N N1D 0.64614(11) 0.79038(9) 0.26308(10) 0.0306(5) Uani d . 1 . .
N N2D 0.66987(11) 0.67631(9) 0.21144(10) 0.0253(5) Uani d . 1 . .
C C1D 0.51759(14) 0.80222(11) 0.33813(12) 0.0284(6) Uani d . 1 . .
C C2D 0.46195(14) 0.80328(11) 0.38153(13) 0.0304(6) Uani d . 1 . .
C C3D 0.47734(15) 0.83798(12) 0.44060(13) 0.0355(6) Uani d . 1 . .
H H3DA 0.4406 0.8385 0.4699 0.043 Uiso calc R 1 . .
C C4D 0.54770(15) 0.87227(12) 0.45641(13) 0.0379(6) Uani d . 1 . .
H H4DA 0.5570 0.8966 0.4955 0.045 Uiso calc R 1 . .
C C5D 0.60308(15) 0.87034(12) 0.41466(13) 0.0357(6) Uani d . 1 . .
H H5DA 0.6500 0.8931 0.4258 0.043 Uiso calc R 1 . .
C C6D 0.58983(14) 0.83434(11) 0.35500(13) 0.0307(6) Uani d . 1 . .
C C7D 0.65207(14) 0.82724(12) 0.31460(13) 0.0320(6) Uani d . 1 . .
H H7DA 0.6985 0.8504 0.3265 0.038 Uiso calc R 1 . .
C C8D 0.71118(14) 0.78384(12) 0.22887(12) 0.0304(6) Uani d . 1 . .
C C9D 0.76177(15) 0.83227(13) 0.21815(13) 0.0400(7) Uani d . 1 D .
H H9DA 0.7533 0.8722 0.2342 0.048 Uiso calc R 1 . .
C C10D 0.82403(17) 0.82238(14) 0.18438(14) 0.0463(7) Uani d . 1 . .
H H10D 0.8572 0.8557 0.1782 0.056 Uiso calc PR 0.940(6) D 1
C C11D 0.83857(15) 0.76391(14) 0.15938(13) 0.0398(7) Uani d . 1 D .
H H11D 0.8812 0.7576 0.1369 0.048 Uiso calc PR 0.060(6) D 2
C C12D 0.78779(14) 0.71468(13) 0.16874(12) 0.0341(6) Uani d . 1 . .
H H12D 0.7964 0.6750 0.1523 0.041 Uiso calc R 1 D .
C C13D 0.72434(13) 0.72481(12) 0.20252(12) 0.0273(6) Uani d . 1 D .
C C14D 0.66857(13) 0.61896(12) 0.18750(12) 0.0283(6) Uani d . 1 . .
H H14D 0.7082 0.6074 0.1633 0.034 Uiso calc R 1 . .
C C15D 0.61139(13) 0.57423(11) 0.19609(12) 0.0268(6) Uani d . 1 . .
C C16D 0.61550(14) 0.51327(12) 0.16815(13) 0.0354(6) Uani d . 1 . .
H H16D 0.6558 0.5037 0.1439 0.042 Uiso calc R 1 . .
C C17D 0.56089(14) 0.46882(12) 0.17668(13) 0.0360(6) Uani d . 1 . .
H H17D 0.5642 0.4290 0.1586 0.043 Uiso calc R 1 . .
C C18D 0.49948(14) 0.48311(12) 0.21279(12) 0.0303(6) Uani d . 1 . .
H H18D 0.4626 0.4524 0.2184 0.036 Uiso calc R 1 . .
C C19D 0.49304(13) 0.54098(11) 0.23962(11) 0.0260(6) Uani d . 1 . .
C C20D 0.54951(13) 0.58924(11) 0.23323(11) 0.0259(6) Uani d . 1 . .
C C21D 0.90795(16) 0.75283(15) 0.12341(16) 0.0490(10) Uani d P 0.940(6) D 1
H H21J 0.9432 0.7882 0.1302 0.074 Uiso calc PR 0.940(6) D 1
H H21K 0.8888 0.7474 0.0758 0.074 Uiso calc PR 0.940(6) D 1
H H21L 0.9360 0.7158 0.1413 0.074 Uiso calc PR 0.940(6) D 1
C C21H 0.900(4) 0.848(3) 0.164(3) 0.08(2) Uiso d P 0.060(6) D 2
H H21V 0.9173 0.8842 0.1913 0.127 Uiso calc PR 0.060(6) D 2
H H21W 0.8895 0.8596 0.1172 0.127 Uiso calc PR 0.060(6) D 2
H H21X 0.9405 0.8165 0.1714 0.127 Uiso calc PR 0.060(6) D 2
H H1OA 1.161(2) 0.4665(16) 0.8211(17) 0.085(12) Uiso d . 1 . .
H H1OB -0.0314(16) 0.5904(14) 0.7999(14) 0.050(10) Uiso d . 1 . .
H H1OC 0.581(2) 0.6478(17) 0.3561(18) 0.094(14) Uiso d . 1 . .
H H1OD 0.396(2) 0.7436(16) 0.3327(17) 0.085(12) Uiso d . 1 . .
H H2OA 0.9859(19) 0.4770(15) 0.8730(16) 0.081(11) Uiso d . 1 . .
H H2OB 0.1312(17) 0.5778(13) 0.7319(14) 0.061(9) Uiso d . 1 . .
H H2OC 0.4060(18) 0.6322(14) 0.4069(15) 0.072(10) Uiso d . 1 . .
H H2OD 0.5446(18) 0.7653(14) 0.2607(15) 0.065(10) Uiso d . 1 . .
H H4OA 0.997(3) 0.533(2) 0.676(2) 0.130(19) Uiso d . 1 . .
H H4OB 0.014(2) 0.4197(17) 0.7643(17) 0.088(13) Uiso d . 1 . .
H H4OC 0.426(2) 0.6875(19) 0.2045(19) 0.110(15) Uiso d . 1 . .
H H4OD 0.436(2) 0.5922(16) 0.2872(17) 0.082(13) Uiso d . 1 . .
H H2NA 0.8542(18) 0.4897(14) 0.8169(14) 0.062(9) Uiso d . 1 . .
H H2NB 0.1992(18) 0.4912(14) 0.6998(14) 0.072(10) Uiso d . 1 . .
H H2NC 0.2810(15) 0.6585(11) 0.3414(12) 0.040(7) Uiso d . 1 . .
H H2ND 0.6257(16) 0.6842(12) 0.2352(13) 0.051(8) Uiso d . 1 . .

loop_
_atom_site_aniso_label
_atom_site_aniso_U_11
_atom_site_aniso_U_22
_atom_site_aniso_U_33
_atom_site_aniso_U_12
_atom_site_aniso_U_13
_atom_site_aniso_U_23
O1A 0.0209(9) 0.0591(13) 0.0297(11) -0.0017(9) 0.0056(9) 0.0028(9)
O2A 0.0201(9) 0.0424(11) 0.0371(10) 0.0054(8) 0.0054(8) 0.0064(9)
O3A 0.0271(9) 0.0517(12) 0.0368(11) -0.0115(9) -0.0041(9) 0.0051(9)
O4A 0.0430(13) 0.104(2) 0.0374(13) -0.0274(12) 0.0013(11) 0.0070(13)
N1A 0.0220(11) 0.0296(12) 0.0395(13) -0.0022(9) 0.0060(10) -0.0041(10)
N2A 0.0201(11) 0.0263(12) 0.0493(15) -0.0004(9) -0.0012(11) 0.0061(10)
C1A 0.0212(12) 0.0264(14) 0.0287(14) 0.0022(10) 0.0000(11) -0.0029(11)
C2A 0.0210(12) 0.0400(16) 0.0247(13) 0.0009(11) 0.0033(11) -0.0030(12)
C3A 0.0195(12) 0.0508(18) 0.0330(15) 0.0020(12) 0.0015(12) -0.0022(13)
C4A 0.0285(14) 0.060(2) 0.0360(16) 0.0028(13) 0.0011(12) 0.0113(14)
C5A 0.0296(14) 0.0522(19) 0.0358(16) -0.0038(13) 0.0067(13) 0.0089(14)
C6A 0.0211(12) 0.0323(15) 0.0339(15) 0.0004(11) 0.0034(11) -0.0005(12)
C7A 0.0240(13) 0.0358(16) 0.0393(16) 0.0007(12) 0.0101(12) 0.0021(13)
C8A 0.0213(13) 0.0260(15) 0.0487(17) 0.0010(11) 0.0068(13) -0.0011(12)
C9A 0.0314(14) 0.0347(16) 0.0466(17) 0.0006(12) 0.0132(13) -0.0049(13)
C10A 0.0285(14) 0.0337(16) 0.0525(18) -0.0009(12) 0.0128(14) -0.0038(14)
C11A 0.0291(14) 0.0231(15) 0.064(2) -0.0011(11) 0.0198(15) 0.0003(13)
C12A 0.0239(13) 0.0250(15) 0.0611(19) 0.0034(11) 0.0021(13) 0.0035(13)
C13A 0.0278(14) 0.0209(14) 0.0528(17) -0.0013(11) 0.0140(13) 0.0039(12)
C14A 0.0216(13) 0.0214(14) 0.0567(19) -0.0001(11) 0.0022(14) 0.0020(13)
C15A 0.0264(13) 0.0189(14) 0.0465(17) -0.0007(11) -0.0081(13) -0.0033(12)
C16A 0.0341(15) 0.0325(17) 0.0541(19) -0.0015(12) -0.0038(14) -0.0025(14)
C17A 0.0420(17) 0.0375(17) 0.0480(19) 0.0023(14) -0.0187(15) -0.0061(14)
C18A 0.0564(19) 0.0385(18) 0.0376(17) -0.0058(14) -0.0060(15) -0.0007(13)
C19A 0.0370(16) 0.0421(18) 0.0427(17) -0.0107(13) -0.0032(14) -0.0004(14)
C20A 0.0355(15) 0.0308(16) 0.0364(16) -0.0059(12) -0.0007(13) 0.0021(12)
C21A 0.0231(16) 0.035(2) 0.0370(19) 0.0034(14) 0.0049(14) 0.0114(15)
C21E 0.055(10) 0.054(11) 0.034(9) -0.007(8) 0.032(8) -0.009(8)
O1B 0.0224(9) 0.0408(12) 0.0392(11) -0.0016(8) 0.0038(8) -0.0051(10)
O2B 0.0224(9) 0.0391(11) 0.0353(10) -0.0022(8) 0.0045(8) -0.0096(9)
O3B 0.0265(9) 0.0287(10) 0.0308(9) -0.0024(7) 0.0046(8) -0.0038(8)
O4B 0.0315(10) 0.0412(12) 0.0421(11) -0.0112(9) 0.0092(9) -0.0074(10)
N1B 0.0233(10) 0.0295(12) 0.0257(11) -0.0024(9) 0.0040(9) 0.0008(10)
N2B 0.0213(10) 0.0284(13) 0.0249(11) -0.0006(9) 0.0005(9) -0.0005(9)
C1B 0.0281(13) 0.0237(14) 0.0234(13) 0.0000(11) 0.0005(11) 0.0010(11)
C2B 0.0226(13) 0.0274(14) 0.0296(14) 0.0017(11) 0.0014(11) 0.0069(11)
C3B 0.0295(13) 0.0294(15) 0.0272(14) 0.0050(11) 0.0064(11) 0.0059(12)
C4B 0.0366(14) 0.0235(14) 0.0253(13) -0.0002(11) 0.0040(12) 0.0020(11)
C5B 0.0266(13) 0.0289(15) 0.0264(13) -0.0038(11) 0.0001(11) 0.0028(11)
C6B 0.0264(13) 0.0235(14) 0.0255(13) -0.0002(10) 0.0047(11) 0.0043(11)
C7B 0.0224(12) 0.0306(15) 0.0270(14) -0.0054(11) 0.0001(11) 0.0039(12)
C8B 0.0194(12) 0.0324(15) 0.0231(13) -0.0010(11) 0.0006(10) 0.0022(11)
C9B 0.0299(13) 0.0344(15) 0.0228(13) -0.0064(11) 0.0018(11) 0.0021(11)
C10B 0.0255(13) 0.0451(17) 0.0251(13) -0.0058(12) 0.0022(11) 0.0060(13)
C11B 0.0219(13) 0.0464(17) 0.0298(14) 0.0047(12) 0.0056(11) 0.0133(13)
C12B 0.0266(13) 0.0358(16) 0.0261(14) 0.0054(11) 0.0022(11) 0.0048(11)
C13B 0.0198(12) 0.0369(16) 0.0218(13) -0.0023(11) 0.0011(10) 0.0070(11)
C14B 0.0211(12) 0.0366(16) 0.0238(13) 0.0049(11) -0.0011(11) -0.0008(12)
C15B 0.0198(12) 0.0281(15) 0.0287(14) 0.0012(10) -0.0045(11) -0.0007(11)
C16B 0.0259(13) 0.0373(17) 0.0408(16) 0.0034(12) -0.0010(12) -0.0083(13)
C17B 0.0347(15) 0.0315(16) 0.0462(17) -0.0004(12) -0.0077(13) -0.0083(13)
C18B 0.0281(14) 0.0375(17) 0.0395(16) -0.0079(12) -0.0028(12) -0.0031(13)
C19B 0.0219(13) 0.0362(16) 0.0285(14) -0.0037(11) -0.0033(11) 0.0007(12)
C20B 0.0223(12) 0.0302(15) 0.0256(13) -0.0011(11) -0.0037(11) -0.0008(11)
C21B 0.0323(16) 0.0345(18) 0.0495(19) 0.0055(13) 0.0175(15) 0.0062(14)
O1C 0.0245(10) 0.0464(12) 0.0390(11) 0.0054(8) 0.0035(9) -0.0122(9)
O2C 0.0237(9) 0.0327(10) 0.0288(10) 0.0025(8) -0.0011(8) -0.0074(8)
O3C 0.0229(9) 0.0368(10) 0.0267(9) -0.0018(7) -0.0021(8) 0.0042(8)
O4C 0.0310(10) 0.0567(13) 0.0360(12) -0.0101(9) 0.0069(9) 0.0044(10)
N1C 0.0255(11) 0.0289(12) 0.0237(11) 0.0034(9) 0.0020(9) 0.0028(9)
N2C 0.0236(11) 0.0236(12) 0.0271(12) 0.0001(9) 0.0014(10) 0.0010(9)
C1C 0.0266(13) 0.0252(14) 0.0219(13) 0.0038(11) -0.0038(11) -0.0002(11)
C2C 0.0263(13) 0.0310(15) 0.0272(14) 0.0065(11) -0.0003(11) -0.0008(12)
C3C 0.0225(13) 0.0478(18) 0.0374(16) 0.0005(12) -0.0035(12) -0.0044(14)
C4C 0.0346(15) 0.0492(18) 0.0309(15) -0.0034(13) -0.0068(13) -0.0050(13)
C5C 0.0346(15) 0.0368(16) 0.0238(14) 0.0034(12) 0.0006(12) -0.0023(12)
C6C 0.0280(13) 0.0260(14) 0.0233(13) 0.0052(11) -0.0001(11) 0.0025(11)
C7C 0.0318(14) 0.0259(14) 0.0227(13) 0.0040(11) 0.0036(11) 0.0034(11)
C8C 0.0256(13) 0.0244(14) 0.0294(14) 0.0017(10) 0.0049(11) 0.0013(11)
C9C 0.0386(15) 0.0385(16) 0.0271(14) -0.0011(12) 0.0047(12) 0.0030(12)
C10C 0.0397(16) 0.0514(19) 0.0362(16) -0.0084(14) 0.0152(14) 0.0001(14)
C11C 0.0289(14) 0.0431(17) 0.0467(17) -0.0053(12) 0.0106(13) -0.0028(14)
C12C 0.0244(13) 0.0367(16) 0.0377(15) -0.0036(11) 0.0009(12) 0.0002(13)
C13C 0.0280(13) 0.0220(14) 0.0302(14) 0.0027(10) 0.0068(11) 0.0019(11)
C14C 0.0253(13) 0.0261(14) 0.0304(14) 0.0000(11) -0.0014(11) -0.0016(11)
C15C 0.0260(13) 0.0246(14) 0.0278(14) -0.0014(10) 0.0007(11) 0.0011(11)
C16C 0.0274(14) 0.0459(18) 0.0347(16) 0.0000(12) -0.0046(12) 0.0028(13)
C17C 0.0402(16) 0.0441(18) 0.0313(15) -0.0036(13) -0.0055(13) 0.0060(13)
C18C 0.0446(16) 0.0317(16) 0.0268(14) -0.0077(12) 0.0044(13) 0.0042(12)
C19C 0.0316(14) 0.0268(15) 0.0299(14) -0.0058(11) 0.0037(12) 0.0002(11)
C20C 0.0297(13) 0.0181(13) 0.0288(14) -0.0019(10) -0.0002(11) 0.0006(11)
C21C 0.027(2) 0.069(3) 0.038(2) -0.0055(19) 0.0046(17) 0.009(2)
C21G 0.036(6) 0.076(9) 0.027(6) -0.005(6) 0.004(5) 0.019(6)
O1D 0.0259(9) 0.0301(11) 0.0460(12) 0.0031(8) 0.0037(9) 0.0005(9)
O2D 0.0280(10) 0.0285(10) 0.0428(11) -0.0005(8) 0.0026(9) -0.0054(8)
O3D 0.0330(9) 0.0264(10) 0.0377(10) -0.0069(8) 0.0088(8) -0.0068(8)
O4D 0.0372(11) 0.0342(12) 0.0443(12) -0.0134(9) 0.0142(9) -0.0092(9)
N1D 0.0303(11) 0.0249(12) 0.0353(12) -0.0005(9) 0.0023(10) 0.0026(10)
N2D 0.0194(10) 0.0268(12) 0.0281(11) -0.0023(9) -0.0001(9) 0.0025(10)
C1D 0.0295(14) 0.0194(14) 0.0334(15) 0.0044(11) -0.0026(12) 0.0021(11)
C2D 0.0280(14) 0.0214(14) 0.0402(16) 0.0075(11) 0.0012(12) 0.0050(12)
C3D 0.0332(15) 0.0326(16) 0.0401(16) 0.0090(12) 0.0045(13) 0.0037(13)
C4D 0.0379(15) 0.0357(16) 0.0376(16) 0.0047(13) 0.0000(13) -0.0030(13)
C5D 0.0297(14) 0.0316(16) 0.0422(16) 0.0020(12) -0.0041(13) -0.0013(13)
C6D 0.0291(14) 0.0248(14) 0.0359(15) 0.0052(11) -0.0009(12) 0.0028(12)
C7D 0.0254(13) 0.0279(15) 0.0390(16) -0.0023(11) -0.0046(12) 0.0068(13)
C8D 0.0268(13) 0.0299(15) 0.0325(14) -0.0041(11) -0.0002(12) 0.0051(12)
C9D 0.0459(16) 0.0308(16) 0.0434(17) -0.0101(13) 0.0081(14) 0.0021(13)
C10D 0.0480(17) 0.0411(19) 0.0511(18) -0.0148(14) 0.0119(15) 0.0058(15)
C11D 0.0280(14) 0.0517(19) 0.0397(16) -0.0071(13) 0.0061(13) 0.0080(14)
C12D 0.0263(13) 0.0379(16) 0.0361(15) -0.0034(12) -0.0001(12) 0.0007(12)
C13D 0.0177(12) 0.0352(16) 0.0258(13) -0.0049(11) -0.0047(10) 0.0057(11)
C14D 0.0198(12) 0.0322(16) 0.0313(14) 0.0038(11) 0.0004(11) -0.0012(12)
C15D 0.0186(12) 0.0279(15) 0.0314(14) 0.0004(10) -0.0024(11) 0.0006(11)
C16D 0.0247(13) 0.0331(16) 0.0475(17) 0.0048(12) 0.0040(12) -0.0042(13)
C17D 0.0321(14) 0.0210(14) 0.0506(17) 0.0035(12) -0.0049(13) -0.0070(13)
C18D 0.0249(13) 0.0267(15) 0.0352(15) -0.0033(11) -0.0062(11) 0.0011(12)
C19D 0.0229(12) 0.0288(15) 0.0247(13) -0.0034(11) -0.0006(11) 0.0020(11)
C20D 0.0240(13) 0.0251(15) 0.0255(13) 0.0002(11) -0.0039(11) 0.0016(11)
C21D 0.0363(17) 0.056(2) 0.059(2) -0.0139(15) 0.0185(16) -0.0038(17)

loop_
_atom_type_symbol
_atom_type_description
_atom_type_scat_dispersion_real
_atom_type_scat_dispersion_imag
_atom_type_scat_source
C C 0.0033 0.0016 'International Tables Vol C Tables 4.2.6.8 and 6.1.1.4'
H H 0.0000 0.0000 'International Tables Vol C Tables 4.2.6.8 and 6.1.1.4'
N N 0.0061 0.0033 'International Tables Vol C Tables 4.2.6.8 and 6.1.1.4'
O O 0.0106 0.0060 'International Tables Vol C Tables 4.2.6.8 and 6.1.1.4'

loop_
_geom_angle_atom_site_label_1
_geom_angle_atom_site_label_2
_geom_angle_atom_site_label_3
_geom_angle_site_symmetry_1
_geom_angle_site_symmetry_3
_geom_angle
_geom_angle_publ_flag
C2A O1A H1OA . . 117(2) ?
C1A O2A H2OA . . 106(2) ?
C19A O4A H4OA . . 111(3) ?
C7A N1A C8A . . 118.8(2) ?
C14A N2A C13A . . 126.7(2) ?
C14A N2A H2NA . . 112.6(18) ?
C13A N2A H2NA . . 120.6(18) ?
O2A C1A C2A . . 116.8(2) ?
O2A C1A C6A . . 123.5(2) ?
C2A C1A C6A . . 119.7(2) ?
O1A C2A C3A . . 119.5(2) ?
O1A C2A C1A . . 120.5(2) ?
C3A C2A C1A . . 119.9(2) ?
C2A C3A C4A . . 120.6(2) ?
C2A C3A H3AA . . 119.7 ?
C4A C3A H3AA . . 119.7 ?
C5A C4A C3A . . 120.0(2) ?
C5A C4A H4AA . . 120.0 ?
C3A C4A H4AA . . 120.0 ?
C4A C5A C6A . . 120.4(2) ?
C4A C5A H5AA . . 119.8 ?
C6A C5A H5AA . . 119.8 ?
C1A C6A C5A . . 119.4(2) ?
C1A C6A C7A . . 121.5(2) ?
C5A C6A C7A . . 119.1(2) ?
N1A C7A C6A . . 123.8(2) ?
N1A C7A H7AA . . 118.1 ?
C6A C7A H7AA . . 118.1 ?
C13A C8A C9A . . 117.8(2) ?
C13A C8A N1A . . 117.8(2) ?
C9A C8A N1A . . 124.3(2) ?
C10A C9A C8A . . 121.3(3) ?
C10A C9A H9AA . . 119.3 ?
C8A C9A H9AA . . 119.3 ?
C21E C10A C9A . . 132.1(8) ?
C21E C10A C11A . . 106.8(8) ?
C9A C10A C11A . . 120.9(3) ?
C9A C10A H10A . . 119.6 ?
C11A C10A H10A . . 119.6 ?
C10A C11A C12A . . 118.9(2) ?
C10A C11A C21A . . 119.4(2) ?
C12A C11A C21A . . 121.7(3) ?
C10A C11A H11A . . 120.5 ?
C12A C11A H11A . . 120.5 ?
C11A C12A C13A . . 120.8(3) ?
C11A C12A H12A . . 119.6 ?
C13A C12A H12A . . 119.6 ?
C8A C13A C12A . . 120.2(2) ?
C8A C13A N2A . . 118.7(2) ?
C12A C13A N2A . . 121.0(2) ?
N2A C14A C15A . . 124.0(2) ?
N2A C14A H14A . . 118.0 ?
C15A C14A H14A . . 118.0 ?
C14A C15A C16A . . 119.7(2) ?
C14A C15A C20A . . 120.3(2) ?
C16A C15A C20A . . 120.0(2) ?
C17A C16A C15A . . 120.9(3) ?
C17A C16A H16A . . 119.6 ?
C15A C16A H16A . . 119.6 ?
C16A C17A C18A . . 120.5(3) ?
C16A C17A H17A . . 119.8 ?
C18A C17A H17A . . 119.8 ?
C19A C18A C17A . . 120.1(3) ?
C19A C18A H18A . . 120.0 ?
C17A C18A H18A . . 120.0 ?
C18A C19A O4A . . 120.7(3) ?
C18A C19A C20A . . 121.7(3) ?
O4A C19A C20A . . 117.6(2) ?
O3A C20A C19A . . 120.1(2) ?
O3A C20A C15A . . 123.1(2) ?
C19A C20A C15A . . 116.8(2) ?
C11A C21A H21A . . 109.5 ?
C11A C21A H21B . . 109.5 ?
C11A C21A H21C . . 109.5 ?
C10A C21E H21M . . 109.5 ?
C10A C21E H21N . . 109.5 ?
H21M C21E H21N . . 109.5 ?
C10A C21E H21O . . 109.5 ?
H21M C21E H21O . . 109.5 ?
H21N C21E H21O . . 109.5 ?
C2B O1B H1OB . . 112.4(19) ?
C1B O2B H2OB . . 107.6(17) ?
C19B O4B H4OB . . 109(2) ?
C7B N1B C8B . . 118.75(19) ?
C14B N2B C13B . . 127.8(2) ?
C14B N2B H2NB . . 109.9(17) ?
C13B N2B H2NB . . 122.0(17) ?
O2B C1B C2B . . 117.1(2) ?
O2B C1B C6B . . 122.6(2) ?
C2B C1B C6B . . 120.3(2) ?
O1B C2B C3B . . 119.1(2) ?
O1B C2B C1B . . 121.6(2) ?
C3B C2B C1B . . 119.3(2) ?
C2B C3B C4B . . 121.0(2) ?
C2B C3B H3BA . . 119.5 ?
C4B C3B H3BA . . 119.5 ?
C5B C4B C3B . . 120.1(2) ?
C5B C4B H4BA . . 120.0 ?
C3B C4B H4BA . . 120.0 ?
C4B C5B C6B . . 120.3(2) ?
C4B C5B H5BA . . 119.8 ?
C6B C5B H5BA . . 119.8 ?
C1B C6B C5B . . 119.0(2) ?
C1B C6B C7B . . 121.8(2) ?
C5B C6B C7B . . 119.2(2) ?
N1B C7B C6B . . 123.5(2) ?
N1B C7B H7BA . . 118.2 ?
C6B C7B H7BA . . 118.2 ?
C9B C8B C13B . . 118.6(2) ?
C9B C8B N1B . . 123.7(2) ?
C13B C8B N1B . . 117.6(2) ?
C10B C9B C8B . . 120.5(2) ?
C10B C9B H9BA . . 119.7 ?
C8B C9B H9BA . . 119.7 ?
C9B C10B C11B . . 121.3(2) ?
C9B C10B C21F . . 139.3(11) ?
C11B C10B C21F . . 94.8(11) ?
C9B C10B H10B . . 119.3 ?
C11B C10B H10B . . 119.3 ?
C10B C11B C12B . . 118.5(2) ?
C10B C11B C21B . . 121.0(2) ?
C12B C11B C21B . . 120.4(2) ?
C10B C11B H11B . . 120.7 ?
C12B C11B H11B . . 120.7 ?
C13B C12B C11B . . 120.4(2) ?
C13B C12B H12B . . 119.8 ?
C11B C12B H12B . . 119.8 ?
C12B C13B C8B . . 120.5(2) ?
C12B C13B N2B . . 122.2(2) ?
C8B C13B N2B . . 117.25(19) ?
N2B C14B C15B . . 122.7(2) ?
N2B C14B H14B . . 118.6 ?
C15B C14B H14B . . 118.6 ?
C14B C15B C16B . . 119.8(2) ?
C14B C15B C20B . . 119.8(2) ?
C16B C15B C20B . . 120.4(2) ?
C17B C16B C15B . . 120.5(2) ?
C17B C16B H16B . . 119.8 ?
C15B C16B H16B . . 119.8 ?
C16B C17B C18B . . 119.9(2) ?
C16B C17B H17B . . 120.0 ?
C18B C17B H17B . . 120.0 ?
C19B C18B C17B . . 121.1(2) ?
C19B C18B H18B . . 119.5 ?
C17B C18B H18B . . 119.5 ?
C18B C19B O4B . . 120.6(2) ?
C18B C19B C20B . . 121.5(2) ?
O4B C19B C20B . . 117.9(2) ?
O3B C20B C19B . . 119.8(2) ?
O3B C20B C15B . . 123.6(2) ?
C19B C20B C15B . . 116.7(2) ?
C11B C21B H21D . . 109.5 ?
C11B C21B H21E . . 109.5 ?
C11B C21B H21F . . 109.5 ?
C10B C21F H21S . . 109.5 ?
C10B C21F H21T . . 109.5 ?
H21S C21F H21T . . 109.5 ?
C10B C21F H21U . . 109.5 ?
H21S C21F H21U . . 109.5 ?
H21T C21F H21U . . 109.5 ?
C2C O1C H1OC . . 114(2) ?
C1C O2C H2OC . . 104.0(18) ?
C19C O4C H4OC . . 107(2) ?
C7C N1C C8C . . 119.7(2) ?
C14C N2C C13C . . 126.9(2) ?
C14C N2C H2NC . . 113.5(15) ?
C13C N2C H2NC . . 119.6(15) ?
O2C C1C C2C . . 117.1(2) ?
O2C C1C C6C . . 122.6(2) ?
C2C C1C C6C . . 120.2(2) ?
O1C C2C C3C . . 119.5(2) ?
O1C C2C C1C . . 120.9(2) ?
C3C C2C C1C . . 119.5(2) ?
C2C C3C C4C . . 120.7(2) ?
C2C C3C H3CA . . 119.7 ?
C4C C3C H3CA . . 119.7 ?
C5C C4C C3C . . 120.3(2) ?
C5C C4C H4CA . . 119.8 ?
C3C C4C H4CA . . 119.8 ?
C4C C5C C6C . . 120.1(2) ?
C4C C5C H5CA . . 119.9 ?
C6C C5C H5CA . . 119.9 ?
C1C C6C C5C . . 119.1(2) ?
C1C C6C C7C . . 121.2(2) ?
C5C C6C C7C . . 119.7(2) ?
N1C C7C C6C . . 122.6(2) ?
N1C C7C H7CA . . 118.7 ?
C6C C7C H7CA . . 118.7 ?
C9C C8C C13C . . 118.3(2) ?
C9C C8C N1C . . 123.6(2) ?
C13C C8C N1C . . 118.0(2) ?
C10C C9C C8C . . 121.3(2) ?
C10C C9C H9CA . . 119.4 ?
C8C C9C H9CA . . 119.4 ?
C9C C10C C11C . . 120.5(2) ?
C9C C10C C21G . . 128.2(5) ?
C11C C10C C21G . . 110.5(5) ?
C9C C10C H10C . . 119.7 ?
C11C C10C H10C . . 119.7 ?
C10C C11C C12C . . 119.0(2) ?
C10C C11C C21C . . 118.8(3) ?
C12C C11C C21C . . 122.0(3) ?
C10C C11C H11C . . 120.5 ?
C12C C11C H11C . . 120.5 ?
C11C C12C C13C . . 120.6(2) ?
C11C C12C H12C . . 119.7 ?
C13C C12C H12C . . 119.7 ?
C12C C13C C8C . . 120.2(2) ?
C12C C13C N2C . . 122.4(2) ?
C8C C13C N2C . . 117.4(2) ?
N2C C14C C15C . . 123.5(2) ?
N2C C14C H14C . . 118.3 ?
C15C C14C H14C . . 118.3 ?
C14C C15C C16C . . 119.0(2) ?
C14C C15C C20C . . 120.5(2) ?
C16C C15C C20C . . 120.5(2) ?
C17C C16C C15C . . 120.2(2) ?
C17C C16C H16C . . 119.9 ?
C15C C16C H16C . . 119.9 ?
C16C C17C C18C . . 120.3(2) ?
C16C C17C H17C . . 119.9 ?
C18C C17C H17C . . 119.9 ?
C19C C18C C17C . . 121.1(2) ?
C19C C18C H18C . . 119.4 ?
C17C C18C H18C . . 119.4 ?
C18C C19C O4C . . 120.7(2) ?
C18C C19C C20C . . 120.9(2) ?
O4C C19C C20C . . 118.4(2) ?
O3C C20C C15C . . 123.0(2) ?
O3C C20C C19C . . 120.0(2) ?
C15C C20C C19C . . 117.0(2) ?
C11C C21C H21G . . 109.5 ?
C11C C21C H21H . . 109.5 ?
C11C C21C H21I . . 109.5 ?
C10C C21G H21P . . 109.5 ?
C10C C21G H21Q . . 109.5 ?
H21P C21G H21Q . . 109.5 ?
C10C C21G H21R . . 109.5 ?
H21P C21G H21R . . 109.5 ?
H21Q C21G H21R . . 109.5 ?
C2D O1D H1OD . . 108(2) ?
C1D O2D H2OD . . 106.8(18) ?
C19D O4D H4OD . . 110(2) ?
C7D N1D C8D . . 119.4(2) ?
C14D N2D C13D . . 127.0(2) ?
C14D N2D H2ND . . 111.9(16) ?
C13D N2D H2ND . . 120.9(16) ?
O2D C1D C2D . . 116.5(2) ?
O2D C1D C6D . . 123.0(2) ?
C2D C1D C6D . . 120.5(2) ?
O1D C2D C3D . . 119.3(2) ?
O1D C2D C1D . . 121.1(2) ?
C3D C2D C1D . . 119.6(2) ?
C2D C3D C4D . . 120.3(2) ?
C2D C3D H3DA . . 119.9 ?
C4D C3D H3DA . . 119.9 ?
C5D C4D C3D . . 120.3(3) ?
C5D C4D H4DA . . 119.8 ?
C3D C4D H4DA . . 119.8 ?
C4D C5D C6D . . 120.7(2) ?
C4D C5D H5DA . . 119.7 ?
C6D C5D H5DA . . 119.7 ?
C1D C6D C5D . . 118.6(2) ?
C1D C6D C7D . . 120.9(2) ?
C5D C6D C7D . . 120.4(2) ?
N1D C7D C6D . . 123.2(2) ?
N1D C7D H7DA . . 118.4 ?
C6D C7D H7DA . . 118.4 ?
C9D C8D C13D . . 117.9(2) ?
C9D C8D N1D . . 124.4(2) ?
C13D C8D N1D . . 117.7(2) ?
C10D C9D C8D . . 121.2(3) ?
C10D C9D H9DA . . 119.4 ?
C8D C9D H9DA . . 119.4 ?
C9D C10D C11D . . 121.4(3) ?
C9D C10D C21H . . 147(3) ?
C11D C10D C21H . . 91(3) ?
C9D C10D H10D . . 119.3 ?
C11D C10D H10D . . 119.3 ?
C10D C11D C12D . . 118.5(2) ?
C10D C11D C21D . . 121.3(2) ?
C12D C11D C21D . . 120.2(3) ?
C10D C11D H11D . . 120.8 ?
C12D C11D H11D . . 120.8 ?
C13D C12D C11D . . 120.2(2) ?
C13D C12D H12D . . 119.9 ?
C11D C12D H12D . . 119.9 ?
C12D C13D C8D . . 120.9(2) ?
C12D C13D N2D . . 121.9(2) ?
C8D C13D N2D . . 117.2(2) ?
N2D C14D C15D . . 124.1(2) ?
N2D C14D H14D . . 118.0 ?
C15D C14D H14D . . 118.0 ?
C14D C15D C16D . . 119.6(2) ?
C14D C15D C20D . . 120.4(2) ?
C16D C15D C20D . . 120.1(2) ?
C17D C16D C15D . . 120.4(2) ?
C17D C16D H16D . . 119.8 ?
C15D C16D H16D . . 119.8 ?
C16D C17D C18D . . 120.1(2) ?
C16D C17D H17D . . 120.0 ?
C18D C17D H17D . . 120.0 ?
C19D C18D C17D . . 121.3(2) ?
C19D C18D H18D . . 119.4 ?
C17D C18D H18D . . 119.4 ?
C18D C19D O4D . . 120.6(2) ?
C18D C19D C20D . . 121.1(2) ?
O4D C19D C20D . . 118.3(2) ?
O3D C20D C15D . . 123.1(2) ?
O3D C20D C19D . . 119.9(2) ?
C15D C20D C19D . . 117.0(2) ?
C11D C21D H21J . . 109.5 ?
C11D C21D H21K . . 109.5 ?
C11D C21D H21L . . 109.5 ?
C10D C21H H21V . . 109.5 ?
C10D C21H H21W . . 109.5 ?
H21V C21H H21W . . 109.5 ?
C10D C21H H21X . . 109.5 ?
H21V C21H H21X . . 109.5 ?
H21W C21H H21X . . 109.5 ?

loop_
_geom_bond_atom_site_label_1
_geom_bond_atom_site_label_2
_geom_bond_site_symmetry_2
_geom_bond_distance
_geom_bond_publ_flag
O1A C2A . 1.367(3) ?
O1A H1OA . 0.89(3) ?
O2A C1A . 1.351(3) ?
O2A H2OA . 0.91(3) ?
O3A C20A . 1.289(3) y
O4A C19A . 1.372(3) ?
O4A H4OA . 0.81(4) ?
N1A C7A . 1.286(3) ?
N1A C8A . 1.421(3) ?
N2A C14A . 1.309(3) y
N2A C13A . 1.416(3) ?
N2A H2NA . 0.92(3) ?
C1A C2A . 1.397(3) ?
C1A C6A . 1.397(3) ?
C2A C3A . 1.380(3) ?
C3A C4A . 1.384(3) ?
C3A H3AA . 0.93 ?
C4A C5A . 1.378(3) ?
C4A H4AA . 0.93 ?
C5A C6A . 1.398(3) ?
C5A H5AA . 0.93 ?
C6A C7A . 1.448(3) ?
C7A H7AA . 0.93 ?
C8A C13A . 1.395(3) ?
C8A C9A . 1.401(3) ?
C9A C10A . 1.376(3) ?
C9A H9AA . 0.93 ?
C10A C21E . 1.251(12) ?
C10A C11A . 1.376(4) ?
C10A H10A . 0.93 ?
C11A C12A . 1.386(3) ?
C11A C21A . 1.518(3) ?
C11A H11A . 0.93 ?
C12A C13A . 1.399(3) ?
C12A H12A . 0.93 ?
C14A C15A . 1.404(3) y
C14A H14A . 0.93 ?
C15A C16A . 1.414(4) ?
C15A C20A . 1.434(3) ?
C16A C17A . 1.348(4) ?
C16A H16A . 0.93 ?
C17A C18A . 1.419(4) ?
C17A H17A . 0.93 ?
C18A C19A . 1.362(4) ?
C18A H18A . 0.93 ?
C19A C20A . 1.429(3) ?
C21A H21A . 0.96 ?
C21A H21B . 0.96 ?
C21A H21C . 0.96 ?
C21E H21M . 0.96 ?
C21E H21N . 0.96 ?
C21E H21O . 0.96 ?
O1B C2B . 1.364(3) ?
O1B H1OB . 0.85(3) ?
O2B C1B . 1.353(3) ?
O2B H2OB . 0.96(3) ?
O3B C20B . 1.292(3) y
O4B C19B . 1.371(3) ?
O4B H4OB . 0.91(4) ?
N1B C7B . 1.290(3) ?
N1B C8B . 1.422(3) ?
N2B C14B . 1.316(3) y
N2B C13B . 1.413(3) ?
N2B H2NB . 1.03(3) ?
C1B C2B . 1.396(3) ?
C1B C6B . 1.404(3) ?
C2B C3B . 1.383(3) ?
C3B C4B . 1.390(3) ?
C3B H3BA . 0.93 ?
C4B C5B . 1.373(3) ?
C4B H4BA . 0.93 ?
C5B C6B . 1.409(3) ?
C5B H5BA . 0.93 ?
C6B C7B . 1.444(3) ?
C7B H7BA . 0.93 ?
C8B C9B . 1.392(3) ?
C8B C13B . 1.402(3) ?
C9B C10B . 1.379(3) ?
C9B H9BA . 0.93 ?
C10B C11B . 1.394(4) ?
C10B C21F . 1.53(3) ?
C10B H10B . 0.93 ?
C11B C12B . 1.395(3) ?
C11B C21B . 1.504(3) ?
C11B H11B . 0.93 ?
C12B C13B . 1.392(3) ?
C12B H12B . 0.93 ?
C14B C15B . 1.409(3) y
C14B H14B . 0.93 ?
C15B C16B . 1.423(3) ?
C15B C20B . 1.430(3) ?
C16B C17B . 1.359(3) ?
C16B H16B . 0.93 ?
C17B C18B . 1.408(3) ?
C17B H17B . 0.93 ?
C18B C19B . 1.363(3) ?
C18B H18B . 0.93 ?
C19B C20B . 1.426(3) ?
C21B H21D . 0.96 ?
C21B H21E . 0.96 ?
C21B H21F . 0.96 ?
C21F H21S . 0.96 ?
C21F H21T . 0.96 ?
C21F H21U . 0.96 ?
O1C C2C . 1.372(3) ?
O1C H1OC . 0.87(4) ?
O2C C1C . 1.356(3) ?
O2C H2OC . 0.99(3) ?
O3C C20C . 1.299(3) y
O4C C19C . 1.368(3) ?
O4C H4OC . 0.89(4) ?
N1C C7C . 1.291(3) ?
N1C C8C . 1.418(3) ?
N2C C14C . 1.307(3) y
N2C C13C . 1.416(3) ?
N2C H2NC . 0.95(2) ?
C1C C2C . 1.395(3) ?
C1C C6C . 1.401(3) ?
C2C C3C . 1.378(3) ?
C3C C4C . 1.389(3) ?
C3C H3CA . 0.93 ?
C4C C5C . 1.375(3) ?
C4C H4CA . 0.93 ?
C5C C6C . 1.403(3) ?
C5C H5CA . 0.93 ?
C6C C7C . 1.448(3) ?
C7C H7CA . 0.93 ?
C8C C9C . 1.389(3) ?
C8C C13C . 1.401(3) ?
C9C C10C . 1.379(3) ?
C9C H9CA . 0.93 ?
C10C C11C . 1.385(4) ?
C10C C21G . 1.445(9) ?
C10C H10C . 0.93 ?
C11C C12C . 1.389(3) ?
C11C C21C . 1.506(4) ?
C11C H11C . 0.93 ?
C12C C13C . 1.392(3) ?
C12C H12C . 0.93 ?
C14C C15C . 1.407(3) y
C14C H14C . 0.93 ?
C15C C16C . 1.418(3) ?
C15C C20C . 1.427(3) ?
C16C C17C . 1.357(3) ?
C16C H16C . 0.93 ?
C17C C18C . 1.406(3) ?
C17C H17C . 0.93 ?
C18C C19C . 1.364(3) ?
C18C H18C . 0.93 ?
C19C C20C . 1.428(3) ?
C21C H21G . 0.96 ?
C21C H21H . 0.96 ?
C21C H21I . 0.96 ?
C21G H21P . 0.96 ?
C21G H21Q . 0.96 ?
C21G H21R . 0.96 ?
O1D C2D . 1.364(3) ?
O1D H1OD . 0.91(3) ?
O2D C1D . 1.358(3) ?
O2D H2OD . 0.95(3) ?
O3D C20D . 1.295(3) y
O4D C19D . 1.367(3) ?
O4D H4OD . 0.85(3) ?
N1D C7D . 1.288(3) ?
N1D C8D . 1.409(3) ?
N2D C14D . 1.313(3) y
N2D C13D . 1.423(3) ?
N2D H2ND . 0.97(3) ?
C1D C2D . 1.394(3) ?
C1D C6D . 1.400(3) ?
C2D C3D . 1.382(3) ?
C3D C4D . 1.395(3) ?
C3D H3DA . 0.93 ?
C4D C5D . 1.367(3) ?
C4D H4DA . 0.93 ?
C5D C6D . 1.406(3) ?
C5D H5DA . 0.93 ?
C6D C7D . 1.450(3) ?
C7D H7DA . 0.93 ?
C8D C9D . 1.387(3) ?
C8D C13D . 1.399(3) ?
C9D C10D . 1.371(4) ?
C9D H9DA . 0.93 ?
C10D C11D . 1.383(4) ?
C10D C21H . 1.52(6) ?
C10D H10D . 0.93 ?
C11D C12D . 1.395(3) ?
C11D C21D . 1.507(3) ?
C11D H11D . 0.93 ?
C12D C13D . 1.390(3) ?
C12D H12D . 0.93 ?
C14D C15D . 1.397(3) y
C14D H14D . 0.93 ?
C15D C16D . 1.423(3) ?
C15D C20D . 1.429(3) ?
C16D C17D . 1.361(3) ?
C16D H16D . 0.93 ?
C17D C18D . 1.406(3) ?
C17D H17D . 0.93 ?
C18D C19D . 1.359(3) ?
C18D H18D . 0.93 ?
C19D C20D . 1.431(3) ?
C21D H21J . 0.96 ?
C21D H21K . 0.96 ?
C21D H21L . 0.96 ?
C21H H21V . 0.96 ?
C21H H21W . 0.96 ?
C21H H21X . 0.96 ?

loop_
_geom_hbond_atom_site_label_D
_geom_hbond_atom_site_label_H
_geom_hbond_atom_site_label_A
_geom_hbond_site_symmetry_A
_geom_hbond_distance_DH
_geom_hbond_distance_HA
_geom_hbond_distance_DA
_geom_hbond_angle_DHA
_geom_hbond_publ_flag
O2A H2OA N1A . 0.92(3) 1.86(3) 2.686(3) 149(3) y
O2B H2OB N1B . 0.96(3) 1.82(3) 2.671(2) 146(2) y
O2C H2OC N1C . 0.99(3) 1.72(3) 2.634(3) 151(3) y
O2D H2OD N1D . 0.95(3) 1.81(3) 2.652(3) 147(3) y
N2A H2NA O3A . 0.92(3) 1.86(3) 2.631(3) 140(2) y
N2B H2NB O3B . 1.03(3) 1.70(3) 2.596(2) 144(3) y
N2C H2NC O3C . 0.95(3) 1.83(2) 2.620(3) 139(2) y
N2D H2ND O3D . 0.97(3) 1.80(3) 2.624(2) 140(2) y
O1C H1OC O3D . 0.88(3) 1.91(4) 2.734(3) 155(3) y
O1D H1OD O3C . 0.91(3) 1.93(3) 2.724(2) 146(3) y
O4C H4OC O2D . 0.88(4) 2.48(4) 3.079(3) 126(3) y
O4C H4OC O3D . 0.88(4) 2.31(4) 3.026(2) 138(3) y
O4D H4OD O2C . 0.85(3) 2.34(3) 2.942(2) 129(3) y
O4D H4OD O3C . 0.85(3) 2.29(3) 2.943(3) 134(3) y
O1A H1OA O3B 1_655 0.89(3) 1.88(3) 2.732(2) 160(3) y
O1B H1OB O3A 1_455 0.85(3) 2.01(3) 2.809(3) 157(3) y
O4A H4OA O2B 1_655 0.81(4) 2.25(4) 2.929(3) 142(4) y
O4B H4OB O2A 1_455 0.91(4) 2.33(3) 3.021(3) 133(3) y
O4B H4OB O3A 1_455 0.91(4) 2.53(4) 3.231(3) 134(3) y
C5B H5BA O1D 4_576 0.93 2.52 3.372(3) 152 y
C7B H7BA O1D 4_576 0.93 2.57 3.416(3) 151 y
C14A H14A O4D 3_666 0.93 2.36 3.281(3) 170 y
C14B H14B O1C 3_666 0.93 2.40 3.260(3) 154 y
C14C H14C O4B 3_566 0.93 2.46 3.323(3) 154 y
C10D H10D Cg1 4_564 0.93 2.97 3.623(3) 128 y
C9A H9AA Cg2 3_667 0.93 2.97 3.716(3) 138 y
C9C H9CA Cg3 1_555 0.93 2.65 3.480(3) 148 y
C21C H21I Cg4 3_566 0.96 2.95 3.696(4) 136 y
C4B H4BA Cg5 4_565 0.93 2.83 3.573(3) 138 y
C17D H17D Cg6 2_645 0.93 2.69 3.450(3) 139 y

loop_
_geom_torsion_atom_site_label_1
_geom_torsion_atom_site_label_2
_geom_torsion_atom_site_label_3
_geom_torsion_atom_site_label_4
_geom_torsion_site_symmetry_1
_geom_torsion_site_symmetry_2
_geom_torsion_site_symmetry_3
_geom_torsion_site_symmetry_4
_geom_torsion
_geom_torsion_publ_flag
O2A C1A C2A O1A . . . . 0.2(3) ?
C6A C1A C2A O1A . . . . -179.2(2) ?
O2A C1A C2A C3A . . . . 178.5(2) ?
C6A C1A C2A C3A . . . . -0.8(4) ?
O1A C2A C3A C4A . . . . 178.4(2) ?
C1A C2A C3A C4A . . . . 0.1(4) ?
C2A C3A C4A C5A . . . . 0.1(4) ?
C3A C4A C5A C6A . . . . 0.5(4) ?
O2A C1A C6A C5A . . . . -177.9(2) ?
C2A C1A C6A C5A . . . . 1.4(4) ?
O2A C1A C6A C7A . . . . 2.9(4) ?
C2A C1A C6A C7A . . . . -177.8(2) ?
C4A C5A C6A C1A . . . . -1.2(4) ?
C4A C5A C6A C7A . . . . 178.0(3) ?
C8A N1A C7A C6A . . . . 179.5(2) ?
C1A C6A C7A N1A . . . . -1.1(4) ?
C5A C6A C7A N1A . . . . 179.7(2) ?
C7A N1A C8A C13A . . . . -161.8(2) ?
C7A N1A C8A C9A . . . . 17.8(4) ?
C13A C8A C9A C10A . . . . 1.6(4) ?
N1A C8A C9A C10A . . . . -177.9(2) ?
C8A C9A C10A C21E . . . . -174.3(10) ?
C8A C9A C10A C11A . . . . -1.1(4) ?
C21E C10A C11A C12A . . . . 174.3(8) ?
C9A C10A C11A C12A . . . . -0.4(4) ?
C21E C10A C11A C21A . . . . -6.2(8) ?
C9A C10A C11A C21A . . . . 179.1(2) ?
C10A C11A C12A C13A . . . . 1.4(4) ?
C21A C11A C12A C13A . . . . -178.1(2) ?
C9A C8A C13A C12A . . . . -0.6(4) ?
N1A C8A C13A C12A . . . . 178.9(2) ?
C9A C8A C13A N2A . . . . 179.1(2) ?
N1A C8A C13A N2A . . . . -1.3(3) ?
C11A C12A C13A C8A . . . . -0.9(4) ?
C11A C12A C13A N2A . . . . 179.4(2) ?
C14A N2A C13A C8A . . . . 164.4(2) ?
C14A N2A C13A C12A . . . . -15.9(4) ?
C13A N2A C14A C15A . . . . 179.0(2) ?
N2A C14A C15A C16A . . . . -177.8(2) ?
N2A C14A C15A C20A . . . . 2.2(4) ?
C14A C15A C16A C17A . . . . -179.7(2) ?
C20A C15A C16A C17A . . . . 0.2(4) ?
C15A C16A C17A C18A . . . . 1.2(4) ?
C16A C17A C18A C19A . . . . -0.7(4) ?
C17A C18A C19A O4A . . . . 179.1(3) ?
C17A C18A C19A C20A . . . . -1.3(4) ?
C18A C19A C20A O3A . . . . -177.4(3) ?
O4A C19A C20A O3A . . . . 2.2(4) ?
C18A C19A C20A C15A . . . . 2.7(4) ?
O4A C19A C20A C15A . . . . -177.8(2) ?
C14A C15A C20A O3A . . . . -2.1(4) ?
C16A C15A C20A O3A . . . . 178.0(2) ?
C14A C15A C20A C19A . . . . 177.9(2) ?
C16A C15A C20A C19A . . . . -2.1(4) ?
O2B C1B C2B O1B . . . . 0.9(3) ?
C6B C1B C2B O1B . . . . -179.0(2) ?
O2B C1B C2B C3B . . . . -177.3(2) ?
C6B C1B C2B C3B . . . . 2.8(3) ?
O1B C2B C3B C4B . . . . 179.6(2) ?
C1B C2B C3B C4B . . . . -2.2(4) ?
C2B C3B C4B C5B . . . . 0.2(4) ?
C3B C4B C5B C6B . . . . 1.2(4) ?
O2B C1B C6B C5B . . . . 178.6(2) ?
C2B C1B C6B C5B . . . . -1.5(3) ?
O2B C1B C6B C7B . . . . 0.3(4) ?
C2B C1B C6B C7B . . . . -179.8(2) ?
C4B C5B C6B C1B . . . . -0.5(3) ?
C4B C5B C6B C7B . . . . 177.8(2) ?
C8B N1B C7B C6B . . . . 175.9(2) ?
C1B C6B C7B N1B . . . . -0.4(4) ?
C5B C6B C7B N1B . . . . -178.7(2) ?
C7B N1B C8B C9B . . . . -29.9(3) ?
C7B N1B C8B C13B . . . . 151.4(2) ?
C13B C8B C9B C10B . . . . -1.4(3) ?
N1B C8B C9B C10B . . . . 179.9(2) ?
C8B C9B C10B C11B . . . . 1.8(4) ?
C8B C9B C10B C21F . . . . -147.3(17) ?
C9B C10B C11B C12B . . . . -0.7(4) ?
C21F C10B C11B C12B . . . . 159.6(11) ?
C9B C10B C11B C21B . . . . 178.9(2) ?
C21F C10B C11B C21B . . . . -20.8(11) ?
C10B C11B C12B C13B . . . . -0.6(3) ?
C21B C11B C12B C13B . . . . 179.8(2) ?
C11B C12B C13B C8B . . . . 0.9(3) ?
C11B C12B C13B N2B . . . . -177.2(2) ?
C9B C8B C13B C12B . . . . 0.1(3) ?
N1B C8B C13B C12B . . . . 178.9(2) ?
C9B C8B C13B N2B . . . . 178.3(2) ?
N1B C8B C13B N2B . . . . -2.9(3) ?
C14B N2B C13B C12B . . . . 4.6(4) ?
C14B N2B C13B C8B . . . . -173.6(2) ?
C13B N2B C14B C15B . . . . 176.3(2) ?
N2B C14B C15B C16B . . . . -179.0(2) ?
N2B C14B C15B C20B . . . . -1.4(3) ?
C14B C15B C16B C17B . . . . 177.6(2) ?
C20B C15B C16B C17B . . . . 0.0(4) ?
C15B C16B C17B C18B . . . . 0.4(4) ?
C16B C17B C18B C19B . . . . -0.5(4) ?
C17B C18B C19B O4B . . . . -179.6(2) ?
C17B C18B C19B C20B . . . . 0.2(4) ?
C18B C19B C20B O3B . . . . -178.7(2) ?
O4B C19B C20B O3B . . . . 1.1(3) ?
C18B C19B C20B C15B . . . . 0.2(3) ?
O4B C19B C20B C15B . . . . 180.0(2) ?
C14B C15B C20B O3B . . . . 0.9(3) ?
C16B C15B C20B O3B . . . . 178.5(2) ?
C14B C15B C20B C19B . . . . -177.9(2) ?
C16B C15B C20B C19B . . . . -0.3(3) ?
O2C C1C C2C O1C . . . . 1.9(3) ?
C6C C1C C2C O1C . . . . -176.6(2) ?
O2C C1C C2C C3C . . . . -177.6(2) ?
C6C C1C C2C C3C . . . . 3.8(4) ?
O1C C2C C3C C4C . . . . 178.3(2) ?
C1C C2C C3C C4C . . . . -2.1(4) ?
C2C C3C C4C C5C . . . . -0.7(4) ?
C3C C4C C5C C6C . . . . 1.8(4) ?
O2C C1C C6C C5C . . . . 178.8(2) ?
C2C C1C C6C C5C . . . . -2.7(3) ?
O2C C1C C6C C7C . . . . -2.2(4) ?
C2C C1C C6C C7C . . . . 176.3(2) ?
C4C C5C C6C C1C . . . . -0.1(4) ?
C4C C5C C6C C7C . . . . -179.1(2) ?
C8C N1C C7C C6C . . . . 177.5(2) ?
C1C C6C C7C N1C . . . . -1.2(4) ?
C5C C6C C7C N1C . . . . 177.8(2) ?
C7C N1C C8C C9C . . . . -35.0(3) ?
C7C N1C C8C C13C . . . . 148.5(2) ?
C13C C8C C9C C10C . . . . -0.2(4) ?
N1C C8C C9C C10C . . . . -176.6(2) ?
C8C C9C C10C C11C . . . . 1.4(4) ?
C8C C9C C10C C21G . . . . -167.9(6) ?
C9C C10C C11C C12C . . . . -1.3(4) ?
C21G C10C C11C C12C . . . . 169.7(6) ?
C9C C10C C11C C21C . . . . 174.2(3) ?
C21G C10C C11C C21C . . . . -14.7(6) ?
C10C C11C C12C C13C . . . . 0.0(4) ?
C21C C11C C12C C13C . . . . -175.4(3) ?
C11C C12C C13C C8C . . . . 1.2(4) ?
C11C C12C C13C N2C . . . . -176.8(2) ?
C9C C8C C13C C12C . . . . -1.1(3) ?
N1C C8C C13C C12C . . . . 175.5(2) ?
C9C C8C C13C N2C . . . . 177.0(2) ?
N1C C8C C13C N2C . . . . -6.4(3) ?
C14C N2C C13C C12C . . . . 10.5(4) ?
C14C N2C C13C C8C . . . . -167.6(2) ?
C13C N2C C14C C15C . . . . 179.7(2) ?
N2C C14C C15C C16C . . . . 178.5(2) ?
N2C C14C C15C C20C . . . . 0.4(4) ?
C14C C15C C16C C17C . . . . -177.3(2) ?
C20C C15C C16C C17C . . . . 0.8(4) ?
C15C C16C C17C C18C . . . . 0.4(4) ?
C16C C17C C18C C19C . . . . -1.2(4) ?
C17C C18C C19C O4C . . . . 179.5(2) ?
C17C C18C C19C C20C . . . . 0.8(4) ?
C14C C15C C20C O3C . . . . -2.2(4) ?
C16C C15C C20C O3C . . . . 179.6(2) ?
C14C C15C C20C C19C . . . . 177.0(2) ?
C16C C15C C20C C19C . . . . -1.1(3) ?
C18C C19C C20C O3C . . . . 179.6(2) ?
O4C C19C C20C O3C . . . . 0.8(3) ?
C18C C19C C20C C15C . . . . 0.3(3) ?
O4C C19C C20C C15C . . . . -178.4(2) ?
O2D C1D C2D O1D . . . . 0.0(3) ?
C6D C1D C2D O1D . . . . -178.9(2) ?
O2D C1D C2D C3D . . . . -179.1(2) ?
C6D C1D C2D C3D . . . . 2.0(3) ?
O1D C2D C3D C4D . . . . -178.4(2) ?
C1D C2D C3D C4D . . . . 0.7(4) ?
C2D C3D C4D C5D . . . . -2.0(4) ?
C3D C4D C5D C6D . . . . 0.6(4) ?
O2D C1D C6D C5D . . . . 177.8(2) ?
C2D C1D C6D C5D . . . . -3.4(3) ?
O2D C1D C6D C7D . . . . -6.5(4) ?
C2D C1D C6D C7D . . . . 172.2(2) ?
C4D C5D C6D C1D . . . . 2.1(4) ?
C4D C5D C6D C7D . . . . -173.6(2) ?
C8D N1D C7D C6D . . . . -176.6(2) ?
C1D C6D C7D N1D . . . . -2.2(4) ?
C5D C6D C7D N1D . . . . 173.4(2) ?
C7D N1D C8D C9D . . . . -37.0(4) ?
C7D N1D C8D C13D . . . . 144.6(2) ?
C13D C8D C9D C10D . . . . -1.7(4) ?
N1D C8D C9D C10D . . . . 180.0(2) ?
C8D C9D C10D C11D . . . . 0.4(4) ?
C8D C9D C10D C21H . . . . -169(5) ?
C9D C10D C11D C12D . . . . 0.5(4) ?
C21H C10D C11D C12D . . . . 175(2) ?
C9D C10D C11D C21D . . . . -178.8(3) ?
C21H C10D C11D C21D . . . . -4(2) ?
C10D C11D C12D C13D . . . . 0.0(4) ?
C21D C11D C12D C13D . . . . 179.3(2) ?
C11D C12D C13D C8D . . . . -1.3(4) ?
C11D C12D C13D N2D . . . . 178.2(2) ?
C9D C8D C13D C12D . . . . 2.2(4) ?
N1D C8D C13D C12D . . . . -179.4(2) ?
C9D C8D C13D N2D . . . . -177.4(2) ?
N1D C8D C13D N2D . . . . 1.1(3) ?
C14D N2D C13D C12D . . . . -3.8(4) ?
C14D N2D C13D C8D . . . . 175.8(2) ?
C13D N2D C14D C15D . . . . -177.5(2) ?
N2D C14D C15D C16D . . . . -179.9(2) ?
N2D C14D C15D C20D . . . . -0.5(4) ?
C14D C15D C16D C17D . . . . 179.2(2) ?
C20D C15D C16D C17D . . . . -0.2(4) ?
C15D C16D C17D C18D . . . . 0.5(4) ?
C16D C17D C18D C19D . . . . 0.2(4) ?
C17D C18D C19D O4D . . . . 179.2(2) ?
C17D C18D C19D C20D . . . . -1.2(4) ?
C14D C15D C20D O3D . . . . -0.2(4) ?
C16D C15D C20D O3D . . . . 179.2(2) ?
C14D C15D C20D C19D . . . . 179.8(2) ?
C16D C15D C20D C19D . . . . -0.8(3) ?
C18D C19D C20D O3D . . . . -178.5(2) ?
O4D C19D C20D O3D . . . . 1.1(3) ?
C18D C19D C20D C15D . . . . 1.5(3) ?
O4D C19D C20D C15D . . . . -178.9(2) ?
